data_7039546
loop_
_publ_author_name
'Kumar, Satyendra'
'Saleem, Fariha'
'Singh, Ajai K.'

_publ_section_title
;
 'Click' generated 1,2,3-triazole based organosulfur/selenium ligands and
 their Pd(ii) and Ru(ii) complexes: their synthesis, structure and
 catalytic applications.
;
_journal_issue 28
_journal_name_full 'Dalton transactions (Cambridge, England : 2003)'
_journal_page_first 11445
_journal_page_last 11458
_journal_paper_doi 10.1039/c6dt01406b
_journal_volume 45
_journal_year 2016
_chemical_formula_moiety 'C27 H31 Cl N3 Ru S, F6 P'
_chemical_formula_sum 'C27 H31 Cl F6 N3 P Ru S'
_chemical_formula_weight 711.11
_chemical_name_systematic
; 
 ? 
;
_space_group_IT_number 14
_symmetry_cell_setting monoclinic
_symmetry_space_group_name_Hall '-P 2yn'
_symmetry_space_group_name_H-M 'P 1 21/n 1'
_atom_sites_solution_hydrogens geom
_atom_sites_solution_primary direct
_atom_sites_solution_secondary difmap
_audit_creation_method SHELXL-97
_audit_update_record
;
2016-06-01 deposited with the CCDC.
2016-06-13 downloaded from the CCDC.
;
_cell_angle_alpha 90.00
_cell_angle_beta 100.152(5)
_cell_angle_gamma 90.00
_cell_formula_units_Z 4
_cell_length_a 9.624(3)
_cell_length_b 19.312(6)
_cell_length_c 16.689(5)
_cell_measurement_reflns_used 4940
_cell_measurement_temperature 298(2)
_cell_measurement_theta_max 20.72
_cell_measurement_theta_min 2.28
_cell_volume 3053.2(16)
_computing_cell_refinement 'Bruker SMART'
_computing_data_collection 'Bruker SMART'
_computing_data_reduction 'Bruker SAINT'
_computing_molecular_graphics 'Bruker SHELXTL'
_computing_publication_material 'Bruker SHELXTL'
_computing_structure_refinement 'SHELXL-97 (Sheldrick, 1997)'
_computing_structure_solution 'SHELXS-97 (Sheldrick, 1990)'
_diffrn_ambient_temperature 298(2)
_diffrn_measured_fraction_theta_full 99.9
_diffrn_measured_fraction_theta_max 99.9
_diffrn_measurement_device_type 'CCD area detector'
_diffrn_measurement_method 'phi and omega scans'
_diffrn_radiation_monochromator graphite
_diffrn_radiation_source 'fine-focus sealed tube'
_diffrn_radiation_type MoK\a
_diffrn_radiation_wavelength 0.71073
_diffrn_reflns_av_R_equivalents 0.0506
_diffrn_reflns_av_unetI/netI 0.0404
_diffrn_reflns_limit_h_max 11
_diffrn_reflns_limit_h_min -11
_diffrn_reflns_limit_k_max 22
_diffrn_reflns_limit_k_min -22
_diffrn_reflns_limit_l_max 19
_diffrn_reflns_limit_l_min -19
_diffrn_reflns_number 29060
_diffrn_reflns_theta_full 25.00
_diffrn_reflns_theta_max 25.00
_diffrn_reflns_theta_min 1.63
_exptl_absorpt_coefficient_mu 0.784
_exptl_absorpt_correction_T_max 0.845
_exptl_absorpt_correction_T_min 0.745
_exptl_absorpt_correction_type multi-scan
_exptl_absorpt_process_details '(SADABS; Sheldrick, 1996)'
_exptl_crystal_colour yellow
_exptl_crystal_density_diffrn 1.545
_exptl_crystal_density_meas 1.548
_exptl_crystal_density_method 'not measured'
_exptl_crystal_description rod
_exptl_crystal_F_000 1440.0
_exptl_crystal_size_max 0.38
_exptl_crystal_size_mid 0.29
_exptl_crystal_size_min 0.24
_refine_diff_density_max 0.801
_refine_diff_density_min -0.392
_refine_diff_density_rms 0.084
_refine_ls_extinction_method none
_refine_ls_goodness_of_fit_ref 1.050
_refine_ls_hydrogen_treatment mixed
_refine_ls_matrix_type full
_refine_ls_number_parameters 365
_refine_ls_number_reflns 5387
_refine_ls_number_restraints 0
_refine_ls_restrained_S_all 1.050
_refine_ls_R_factor_all 0.0627
_refine_ls_R_factor_gt 0.0482
_refine_ls_shift/su_max 0.000
_refine_ls_shift/su_mean 0.000
_refine_ls_structure_factor_coef Fsqd
_refine_ls_weighting_details 'calc w=1/[\s^2^(Fo^2^)+(0.0750P)^2^+2.2988P] where P=(Fo^2^+2Fc^2^)/3'
_refine_ls_weighting_scheme calc
_refine_ls_wR_factor_gt 0.1261
_refine_ls_wR_factor_ref 0.1341
_reflns_number_gt 4275
_reflns_number_total 5387
_reflns_threshold_expression >2sigma(I)
_cod_data_source_file c6dt01406b2.cif
_cod_data_source_block complex3
_cod_depositor_comments
;
The following automatic conversions were performed:

'_symmetry_cell_setting' value 'Monoclinic' changed to 'monoclinic'
according to
/usr/data/users/saulius/crontab/automatic-downloads/rss-feeds/RSC/lib/dictionaries/cif_core.dic
dictionary named 'cif_core.dic' version 2.4.2 from 2011-04-26.

Automatic conversion script
Id: cif_fix_values 4268 2015-11-12 08:31:59Z antanas 

 Adding full bibliography for 7039544--7039547.cif.
;
_cod_original_cell_volume 3053.3(15)
_cod_original_sg_symbol_H-M P2(1)/n
_cod_database_code 7039546

loop_
_symmetry_equiv_pos_as_xyz
'x, y, z'
'-x+1/2, y+1/2, -z+1/2'
'-x, -y, -z'
'x-1/2, -y-1/2, z-1/2'

loop_
_atom_site_label
_atom_site_type_symbol
_atom_site_fract_x
_atom_site_fract_y
_atom_site_fract_z
_atom_site_U_iso_or_equiv
_atom_site_adp_type
_atom_site_occupancy
_atom_site_symmetry_multiplicity
_atom_site_calc_flag
_atom_site_refinement_flags
C30 C 0.8944(12) 0.2220(3) 0.1336(6) 0.113(3) Uani 1 1 d .
H30 H 0.8297 0.2263 0.0814 0.136 Uiso 1 1 calc R
C29 C 0.8412(8) 0.2031(4) 0.1990(8) 0.112(3) Uani 1 1 d .
H29 H 0.7396 0.1947 0.1943 0.134 Uiso 1 1 calc R
C28 C 1.0755(10) 0.1842(3) 0.2723(4) 0.093(2) Uani 1 1 d .
H28 H 1.1373 0.1634 0.3190 0.111 Uiso 1 1 calc R
Ru1 Ru 0.97921(4) 0.121282(17) 0.16933(2) 0.04171(15) Uani 1 1 d .
S1 S 0.87286(11) 0.06921(6) 0.04477(6) 0.0443(3) Uani 1 1 d .
Cl1 Cl 1.16925(13) 0.04681(8) 0.14860(9) 0.0712(4) Uani 1 1 d .
P1 P 0.96933(17) 0.75534(8) 0.13820(10) 0.0746(4) Uani 1 1 d .
C22 C 0.7952(5) -0.0739(2) 0.3629(2) 0.0435(10) Uani 1 1 d .
F1 F 1.0034(9) 0.6976(4) 0.2012(5) 0.221(3) Uani 1 1 d .
N3 N 0.8959(4) 0.03283(16) 0.21424(19) 0.0403(8) Uani 1 1 d .
N1 N 0.8288(4) -0.04319(17) 0.2898(2) 0.0431(8) Uani 1 1 d .
C1 C 0.8074(5) -0.0711(2) 0.2144(2) 0.0448(10) Uani 1 1 d .
H1 H 0.7706 -0.1146 0.1989 0.054 Uiso 1 1 calc R
N2 N 0.8831(4) 0.02070(17) 0.2902(2) 0.0439(8) Uani 1 1 d .
C2 C 0.8509(4) -0.0224(2) 0.1663(2) 0.0420(9) Uani 1 1 d .
C17 C 1.1459(7) -0.0612(4) 0.4617(6) 0.121(3) Uani 1 1 d .
H17A H 1.1505 -0.0789 0.5159 0.182 Uiso 1 1 calc R
H17B H 1.1063 -0.0154 0.4585 0.182 Uiso 1 1 calc R
H17C H 1.2392 -0.0594 0.4489 0.182 Uiso 1 1 calc R
C11 C 0.6551(5) -0.0701(2) 0.3748(3) 0.0539(11) Uani 1 1 d .
C3 C 0.8553(5) -0.0201(2) 0.0773(3) 0.0517(11) Uani 1 1 d .
H3A H 0.7694 -0.0401 0.0469 0.062 Uiso 1 1 calc R
H3B H 0.9346 -0.0472 0.0661 0.062 Uiso 1 1 calc R
C15 C 0.9037(5) -0.1061(2) 0.4160(3) 0.0489(11) Uani 1 1 d .
C21 C 0.6943(5) 0.0978(2) 0.0217(3) 0.0516(11) Uani 1 1 d .
C16 C 1.0554(6) -0.1074(3) 0.4026(3) 0.0622(13) Uani 1 1 d .
H16 H 1.0569 -0.0895 0.3478 0.075 Uiso 1 1 calc R
C19 C 0.4642(7) 0.1152(4) 0.0529(6) 0.099(2) Uani 1 1 d .
H19 H 0.3991 0.1079 0.0871 0.119 Uiso 1 1 calc R
C13 C 0.7284(6) -0.1342(3) 0.4986(3) 0.0688(15) Uani 1 1 d .
H13 H 0.7058 -0.1555 0.5446 0.083 Uiso 1 1 calc R
C18 C 0.4272(7) 0.1521(4) -0.0156(6) 0.099(2) Uani 1 1 d .
H18 H 0.3368 0.1705 -0.0284 0.119 Uiso 1 1 calc R
C20 C 0.5979(5) 0.0880(3) 0.0728(4) 0.0771(16) Uani 1 1 d .
H20 H 0.6233 0.0630 0.1208 0.093 Uiso 1 1 calc R
C14 C 0.8655(6) -0.1365(3) 0.4849(3) 0.0626(13) Uani 1 1 d .
H14 H 0.9340 -0.1587 0.5224 0.075 Uiso 1 1 calc R
C12 C 0.6258(6) -0.1013(3) 0.4457(3) 0.0641(14) Uani 1 1 d .
H12 H 0.5346 -0.0994 0.4569 0.077 Uiso 1 1 calc R
C10 C 0.4238(8) -0.0855(4) 0.2808(5) 0.116(3) Uani 1 1 d .
H10A H 0.3847 -0.1061 0.3243 0.174 Uiso 1 1 calc R
H10B H 0.4632 -0.1210 0.2513 0.174 Uiso 1 1 calc R
H10C H 0.3508 -0.0616 0.2447 0.174 Uiso 1 1 calc R
C8 C 0.6556(7) 0.1351(3) -0.0489(4) 0.0753(16) Uani 1 1 d .
H8 H 0.7186 0.1418 -0.0845 0.090 Uiso 1 1 calc R
C9 C 0.5387(5) -0.0346(3) 0.3159(3) 0.0678(14) Uani 1 1 d .
H9 H 0.5805 -0.0165 0.2707 0.081 Uiso 1 1 calc R
C23 C 1.0383(12) 0.2236(3) 0.1333(4) 0.100(3) Uani 1 1 d .
H23 H 1.0735 0.2301 0.0822 0.120 Uiso 1 1 calc R
F3 F 0.9205(7) 0.7040(3) 0.0705(4) 0.185(3) Uani 1 1 d .
F2 F 0.8231(7) 0.7656(3) 0.1588(5) 0.202(3) Uani 1 1 d .
C24 C 1.1287(7) 0.2048(3) 0.2029(6) 0.097(2) Uani 1 1 d .
H24 H 1.2287 0.1972 0.2009 0.116 Uiso 1 1 calc R
F5 F 1.1210(6) 0.7479(4) 0.1210(5) 0.218(4) Uani 1 1 d .
C27 C 0.5200(9) 0.1626(4) -0.0658(5) 0.104(2) Uani 1 1 d .
H27 H 0.4930 0.1887 -0.1127 0.125 Uiso 1 1 calc R
F4 F 0.9345(6) 0.8162(3) 0.0782(4) 0.158(2) Uani 1 1 d .
C26 C 1.1146(8) -0.1800(3) 0.4069(5) 0.103(2) Uani 1 1 d .
H26A H 1.2004 -0.1805 0.3850 0.154 Uiso 1 1 calc R
H26B H 1.0471 -0.2106 0.3758 0.154 Uiso 1 1 calc R
H26C H 1.1337 -0.1951 0.4626 0.154 Uiso 1 1 calc R
C25 C 0.9311(12) 0.1838(3) 0.2670(5) 0.099(3) Uani 1 1 d .
H25 H 0.8918 0.1609 0.3104 0.119 Uiso 1 1 calc R
F6 F 1.0301(9) 0.8113(4) 0.2005(4) 0.229(4) Uani 1 1 d .
C31 C 0.4766(10) 0.0258(4) 0.3550(5) 0.128(3) Uani 1 1 d .
H31A H 0.3993 0.0450 0.3173 0.192 Uiso 1 1 calc R
H31B H 0.5476 0.0606 0.3699 0.192 Uiso 1 1 calc R
H31C H 0.4432 0.0102 0.4029 0.192 Uiso 1 1 calc R

loop_
_atom_site_aniso_label
_atom_site_aniso_U_11
_atom_site_aniso_U_22
_atom_site_aniso_U_33
_atom_site_aniso_U_23
_atom_site_aniso_U_13
_atom_site_aniso_U_12
C30 0.163(9) 0.039(3) 0.108(6) 0.001(4) -0.056(6) 0.001(4)
C29 0.079(5) 0.055(4) 0.201(11) -0.037(6) 0.021(6) 0.001(3)
C28 0.143(7) 0.064(4) 0.057(4) -0.009(3) -0.021(4) -0.018(4)
Ru1 0.0432(2) 0.0442(2) 0.0382(2) 0.00547(14) 0.00842(15) -0.00757(15)
S1 0.0464(6) 0.0545(6) 0.0345(5) 0.0039(5) 0.0139(4) -0.0026(5)
Cl1 0.0449(7) 0.0873(9) 0.0828(9) 0.0076(7) 0.0153(6) 0.0085(6)
P1 0.0766(10) 0.0710(9) 0.0731(9) -0.0078(8) 0.0046(8) 0.0321(8)
C22 0.059(3) 0.038(2) 0.038(2) 0.0062(18) 0.019(2) -0.0018(19)
F1 0.273(8) 0.162(6) 0.201(6) 0.080(5) -0.034(6) 0.060(5)
N3 0.050(2) 0.0399(18) 0.0331(18) 0.0045(14) 0.0135(15) -0.0011(15)
N1 0.054(2) 0.0382(18) 0.0409(19) 0.0073(15) 0.0187(16) -0.0009(16)
C1 0.058(3) 0.035(2) 0.045(2) -0.0014(18) 0.018(2) -0.0030(19)
N2 0.056(2) 0.0398(19) 0.0386(19) 0.0034(15) 0.0161(16) -0.0028(16)
C2 0.051(2) 0.040(2) 0.038(2) -0.0024(18) 0.0164(19) 0.0034(18)
C17 0.073(4) 0.130(6) 0.170(8) -0.065(6) 0.048(5) -0.032(4)
C11 0.064(3) 0.054(3) 0.046(3) 0.005(2) 0.016(2) -0.004(2)
C3 0.069(3) 0.050(3) 0.040(2) -0.003(2) 0.020(2) -0.005(2)
C15 0.060(3) 0.040(2) 0.049(3) 0.0057(19) 0.015(2) -0.003(2)
C21 0.048(3) 0.054(3) 0.050(3) 0.003(2) -0.001(2) -0.002(2)
C16 0.066(3) 0.064(3) 0.059(3) 0.010(2) 0.018(3) 0.012(3)
C19 0.056(4) 0.109(6) 0.131(7) -0.005(5) 0.012(4) -0.002(3)
C13 0.088(4) 0.078(4) 0.043(3) 0.012(2) 0.021(3) -0.029(3)
C18 0.066(4) 0.083(5) 0.136(7) -0.017(5) -0.018(5) 0.008(4)
C20 0.046(3) 0.106(5) 0.082(4) 0.019(3) 0.017(3) 0.003(3)
C14 0.078(4) 0.064(3) 0.044(3) 0.015(2) 0.005(2) -0.004(3)
C12 0.063(3) 0.080(4) 0.056(3) 0.004(3) 0.030(3) -0.016(3)
C10 0.115(6) 0.105(5) 0.109(6) -0.022(5) -0.032(5) 0.021(5)
C8 0.083(4) 0.072(4) 0.064(3) 0.010(3) -0.006(3) 0.004(3)
C9 0.060(3) 0.074(4) 0.074(4) 0.012(3) 0.026(3) 0.012(3)
C23 0.182(9) 0.060(4) 0.066(4) -0.001(3) 0.040(5) -0.054(5)
F3 0.212(6) 0.137(4) 0.175(5) -0.068(4) -0.049(4) 0.003(4)
F2 0.161(5) 0.174(5) 0.314(9) 0.091(6) 0.160(6) 0.048(4)
C24 0.072(4) 0.079(4) 0.140(7) -0.036(5) 0.020(4) -0.039(3)
F5 0.103(4) 0.226(7) 0.334(10) -0.085(7) 0.060(5) 0.042(4)
C27 0.107(6) 0.086(5) 0.099(5) 0.018(4) -0.035(5) 0.012(4)
F4 0.167(5) 0.124(4) 0.183(5) 0.071(4) 0.029(4) 0.021(3)
C26 0.108(5) 0.082(4) 0.123(6) 0.003(4) 0.035(5) 0.035(4)
C25 0.157(8) 0.053(4) 0.109(6) -0.027(4) 0.081(6) -0.033(5)
F6 0.267(8) 0.183(6) 0.197(6) -0.102(5) -0.070(6) 0.069(6)
C31 0.142(7) 0.090(5) 0.140(7) -0.010(5) -0.012(6) 0.038(5)

loop_
_atom_type_symbol
_atom_type_description
_atom_type_scat_dispersion_real
_atom_type_scat_dispersion_imag
_atom_type_scat_source
C C 0.0033 0.0016 'International Tables Vol C Tables 4.2.6.8 and 6.1.1.4'
H H 0.0000 0.0000 'International Tables Vol C Tables 4.2.6.8 and 6.1.1.4'
N N 0.0061 0.0033 'International Tables Vol C Tables 4.2.6.8 and 6.1.1.4'
F F 0.0171 0.0103 'International Tables Vol C Tables 4.2.6.8 and 6.1.1.4'
P P 0.1023 0.0942 'International Tables Vol C Tables 4.2.6.8 and 6.1.1.4'
S S 0.1246 0.1234 'International Tables Vol C Tables 4.2.6.8 and 6.1.1.4'
Cl Cl 0.1484 0.1585 'International Tables Vol C Tables 4.2.6.8 and 6.1.1.4'
Ru Ru -1.2594 0.8363 'International Tables Vol C Tables 4.2.6.8 and 6.1.1.4'

loop_
_geom_angle_atom_site_label_1
_geom_angle_atom_site_label_2
_geom_angle_atom_site_label_3
_geom_angle
C29 C30 C23 122.4(7)
C29 C30 Ru1 73.1(4)
C23 C30 Ru1 72.0(4)
C29 C30 H30 118.3
C23 C30 H30 118.3
Ru1 C30 H30 118.3
C30 C29 C25 118.7(8)
C30 C29 Ru1 71.0(4)
C25 C29 Ru1 70.4(4)
C30 C29 H29 120.1
C25 C29 H29 120.1
Ru1 C29 H29 120.1
C25 C28 C24 117.4(6)
C25 C28 Ru1 70.2(4)
C24 C28 Ru1 70.9(3)
C25 C28 H28 120.9
C24 C28 H28 120.9
Ru1 C28 H28 120.9
N3 Ru1 C25 92.27(18)
N3 Ru1 C30 133.6(4)
C25 Ru1 C30 65.2(3)
N3 Ru1 C24 142.9(3)
C25 Ru1 C24 66.9(3)
C30 Ru1 C24 66.5(3)
N3 Ru1 C23 169.5(3)
C25 Ru1 C23 78.5(2)
C30 Ru1 C23 37.4(3)
C24 Ru1 C23 36.9(3)
N3 Ru1 C28 108.1(2)
C25 Ru1 C28 37.2(3)
C30 Ru1 C28 78.6(3)
C24 Ru1 C28 37.7(3)
C23 Ru1 C28 67.3(3)
N3 Ru1 C29 103.0(3)
C25 Ru1 C29 36.5(3)
C30 Ru1 C29 35.9(3)
C24 Ru1 C29 78.8(3)
C23 Ru1 C29 66.6(3)
C28 Ru1 C29 66.8(3)
N3 Ru1 S1 80.42(9)
C25 Ru1 S1 141.9(3)
C30 Ru1 S1 93.22(19)
C24 Ru1 S1 134.9(3)
C23 Ru1 S1 103.7(2)
C28 Ru1 S1 170.85(18)
C29 Ru1 S1 108.7(3)
N3 Ru1 Cl1 84.93(10)
C25 Ru1 Cl1 136.0(3)
C30 Ru1 Cl1 139.7(4)
C24 Ru1 Cl1 89.7(2)
C23 Ru1 Cl1 105.2(3)
C28 Ru1 Cl1 102.7(2)
C29 Ru1 Cl1 168.3(2)
S1 Ru1 Cl1 80.89(5)
C21 S1 C3 102.7(2)
C21 S1 Ru1 107.98(16)
C3 S1 Ru1 100.87(15)
F3 P1 F2 94.4(4)
F3 P1 F1 92.1(4)
F2 P1 F1 91.9(4)
F3 P1 F6 173.3(5)
F2 P1 F6 90.7(4)
F1 P1 F6 92.1(5)
F3 P1 F4 90.6(4)
F2 P1 F4 86.8(3)
F1 P1 F4 177.1(4)
F6 P1 F4 85.2(4)
F3 P1 F5 88.8(4)
F2 P1 F5 176.8(5)
F1 P1 F5 88.0(5)
F6 P1 F5 86.1(4)
F4 P1 F5 93.1(4)
C15 C22 C11 124.4(4)
C15 C22 N1 117.8(4)
C11 C22 N1 117.7(4)
N2 N3 C2 110.7(3)
N2 N3 Ru1 126.9(3)
C2 N3 Ru1 122.4(2)
N2 N1 C1 111.6(3)
N2 N1 C22 121.3(3)
C1 N1 C22 127.1(3)
C2 C1 N1 105.3(4)
C2 C1 H1 127.4
N1 C1 H1 127.4
N3 N2 N1 105.2(3)
C1 C2 N3 107.3(3)
C1 C2 C3 132.6(4)
N3 C2 C3 120.0(4)
C16 C17 H17A 109.5
C16 C17 H17B 109.5
H17A C17 H17B 109.5
C16 C17 H17C 109.5
H17A C17 H17C 109.5
H17B C17 H17C 109.5
C22 C11 C12 116.2(4)
C22 C11 C9 123.4(4)
C12 C11 C9 120.5(5)
C2 C3 S1 110.1(3)
C2 C3 H3A 109.6
S1 C3 H3A 109.6
C2 C3 H3B 109.6
S1 C3 H3B 109.6
H3A C3 H3B 108.2
C22 C15 C14 115.8(4)
C22 C15 C16 123.2(4)
C14 C15 C16 121.0(4)
C8 C21 C20 119.4(5)
C8 C21 S1 116.9(4)
C20 C21 S1 123.6(4)
C17 C16 C26 110.7(6)
C17 C16 C15 111.0(4)
C26 C16 C15 111.9(5)
C17 C16 H16 107.7
C26 C16 H16 107.7
C15 C16 H16 107.7
C18 C19 C20 120.4(7)
C18 C19 H19 119.8
C20 C19 H19 119.8
C12 C13 C14 120.9(4)
C12 C13 H13 119.6
C14 C13 H13 119.6
C19 C18 C27 120.4(7)
C19 C18 H18 119.8
C27 C18 H18 119.8
C19 C20 C21 120.1(6)
C19 C20 H20 120.0
C21 C20 H20 120.0
C13 C14 C15 121.4(5)
C13 C14 H14 119.3
C15 C14 H14 119.3
C13 C12 C11 121.2(5)
C13 C12 H12 119.4
C11 C12 H12 119.4
C9 C10 H10A 109.5
C9 C10 H10B 109.5
H10A C10 H10B 109.5
C9 C10 H10C 109.5
H10A C10 H10C 109.5
H10B C10 H10C 109.5
C21 C8 C27 118.4(6)
C21 C8 H8 120.8
C27 C8 H8 120.8
C31 C9 C11 111.8(5)
C31 C9 C10 110.5(6)
C11 C9 C10 111.2(5)
C31 C9 H9 107.7
C11 C9 H9 107.7
C10 C9 H9 107.7
C24 C23 C30 118.4(6)
C24 C23 Ru1 71.5(4)
C30 C23 Ru1 70.6(3)
C24 C23 H23 120.4
C30 C23 H23 120.4
Ru1 C23 H23 120.4
C23 C24 C28 120.3(7)
C23 C24 Ru1 71.6(3)
C28 C24 Ru1 71.4(3)
C23 C24 H24 119.3
C28 C24 H24 119.3
Ru1 C24 H24 119.3
C18 C27 C8 121.3(7)
C18 C27 H27 119.3
C8 C27 H27 119.3
C16 C26 H26A 109.5
C16 C26 H26B 109.5
H26A C26 H26B 109.5
C16 C26 H26C 109.5
H26A C26 H26C 109.5
H26B C26 H26C 109.5
C29 C25 C28 122.8(7)
C29 C25 Ru1 73.1(4)
C28 C25 Ru1 72.6(4)
C29 C25 H25 118.2
C28 C25 H25 118.2
Ru1 C25 H25 118.2
C9 C31 H31A 109.5
C9 C31 H31B 109.5
H31A C31 H31B 109.5
C9 C31 H31C 109.5
H31A C31 H31C 109.5
H31B C31 H31C 109.5

loop_
_geom_bond_atom_site_label_1
_geom_bond_atom_site_label_2
_geom_bond_distance
C30 C29 1.335(12)
C30 C23 1.386(12)
C30 Ru1 2.152(6)
C30 H30 0.9800
C29 C25 1.354(12)
C29 Ru1 2.177(7)
C29 H29 0.9800
C28 C25 1.376(11)
C28 C24 1.404(10)
C28 Ru1 2.174(5)
C28 H28 0.9800
Ru1 N3 2.082(3)
Ru1 C25 2.143(6)
Ru1 C24 2.168(5)
Ru1 C23 2.169(5)
Ru1 S1 2.3728(12)
Ru1 Cl1 2.3993(14)
S1 C21 1.781(5)
S1 C3 1.825(4)
P1 F3 1.513(5)
P1 F2 1.519(5)
P1 F1 1.529(6)
P1 F6 1.541(6)
P1 F4 1.542(5)
P1 F5 1.543(6)
C22 C15 1.392(6)
C22 C11 1.399(6)
C22 N1 1.443(5)
N3 N2 1.317(4)
N3 C2 1.357(5)
N1 N2 1.340(4)
N1 C1 1.351(5)
C1 C2 1.350(5)
C1 H1 0.9300
C2 C3 1.495(6)
C17 C16 1.491(8)
C17 H17A 0.9600
C17 H17B 0.9600
C17 H17C 0.9600
C11 C12 1.399(6)
C11 C9 1.518(7)
C3 H3A 0.9700
C3 H3B 0.9700
C15 C14 1.397(6)
C15 C16 1.516(7)
C21 C8 1.376(7)
C21 C20 1.379(7)
C16 C26 1.512(7)
C16 H16 0.9800
C19 C18 1.340(11)
C19 C20 1.375(9)
C19 H19 0.9300
C13 C12 1.360(8)
C13 C14 1.379(8)
C13 H13 0.9300
C18 C27 1.343(10)
C18 H18 0.9300
C20 H20 0.9300
C14 H14 0.9300
C12 H12 0.9300
C10 C9 1.518(9)
C10 H10A 0.9600
C10 H10B 0.9600
C10 H10C 0.9600
C8 C27 1.391(9)
C8 H8 0.9300
C9 C31 1.511(9)
C9 H9 0.9800
C23 C24 1.372(11)
C23 H23 0.9800
C24 H24 0.9800
C27 H27 0.9300
C26 H26A 0.9600
C26 H26B 0.9600
C26 H26C 0.9600
C25 H25 0.9800
C31 H31A 0.9600
C31 H31B 0.9600
C31 H31C 0.9600

loop_
_geom_torsion_atom_site_label_1
_geom_torsion_atom_site_label_2
_geom_torsion_atom_site_label_3
_geom_torsion_atom_site_label_4
_geom_torsion
C23 C30 C29 C25 -1.1(10)
Ru1 C30 C29 C25 53.7(6)
C23 C30 C29 Ru1 -54.8(6)
C29 C30 Ru1 N3 38.2(6)
C23 C30 Ru1 N3 171.7(4)
C29 C30 Ru1 C25 -29.5(5)
C23 C30 Ru1 C25 104.1(5)
C29 C30 Ru1 C24 -103.7(6)
C23 C30 Ru1 C24 29.8(4)
C29 C30 Ru1 C23 -133.5(7)
C29 C30 Ru1 C28 -66.1(5)
C23 C30 Ru1 C28 67.4(5)
C23 C30 Ru1 C29 133.5(7)
C29 C30 Ru1 S1 118.0(5)
C23 C30 Ru1 S1 -108.5(4)
C29 C30 Ru1 Cl1 -162.3(5)
C23 C30 Ru1 Cl1 -28.8(6)
C25 C28 Ru1 N3 -68.7(5)
C24 C28 Ru1 N3 161.4(4)
C24 C28 Ru1 C25 -129.9(6)
C25 C28 Ru1 C30 63.7(5)
C24 C28 Ru1 C30 -66.2(5)
C25 C28 Ru1 C24 129.9(6)
C25 C28 Ru1 C23 101.2(5)
C24 C28 Ru1 C23 -28.8(5)
C25 C28 Ru1 C29 28.0(5)
C24 C28 Ru1 C29 -101.9(5)
C25 C28 Ru1 Cl1 -157.5(4)
C24 C28 Ru1 Cl1 72.6(4)
C30 C29 Ru1 N3 -152.7(5)
C25 C29 Ru1 N3 75.9(5)
C30 C29 Ru1 C25 131.4(7)
C25 C29 Ru1 C30 -131.4(7)
C30 C29 Ru1 C24 65.3(5)
C25 C29 Ru1 C24 -66.1(5)
C30 C29 Ru1 C23 28.7(5)
C25 C29 Ru1 C23 -102.7(5)
C30 C29 Ru1 C28 102.9(5)
C25 C29 Ru1 C28 -28.5(4)
C30 C29 Ru1 S1 -68.5(5)
C25 C29 Ru1 S1 160.1(4)
C30 C29 Ru1 Cl1 75(2)
C25 C29 Ru1 Cl1 -56(2)
N3 Ru1 S1 C21 87.88(19)
C25 Ru1 S1 C21 6.5(3)
C30 Ru1 S1 C21 -45.9(4)
C24 Ru1 S1 C21 -105.4(3)
C23 Ru1 S1 C21 -82.2(3)
C29 Ru1 S1 C21 -12.7(4)
Cl1 Ru1 S1 C21 174.22(17)
N3 Ru1 S1 C3 -19.49(18)
C25 Ru1 S1 C3 -100.9(3)
C30 Ru1 S1 C3 -153.2(4)
C24 Ru1 S1 C3 147.3(3)
C23 Ru1 S1 C3 170.4(3)
C29 Ru1 S1 C3 -120.1(4)
Cl1 Ru1 S1 C3 66.85(16)
C25 Ru1 N3 N2 -24.8(5)
C30 Ru1 N3 N2 -81.9(4)
C24 Ru1 N3 N2 28.4(5)
C23 Ru1 N3 N2 -53.2(15)
C28 Ru1 N3 N2 9.5(4)
C29 Ru1 N3 N2 -60.0(5)
S1 Ru1 N3 N2 -167.2(3)
Cl1 Ru1 N3 N2 111.2(3)
C25 Ru1 N3 C2 157.6(4)
C30 Ru1 N3 C2 100.4(4)
C24 Ru1 N3 C2 -149.3(4)
C23 Ru1 N3 C2 129.1(14)
C28 Ru1 N3 C2 -168.2(4)
C29 Ru1 N3 C2 122.3(4)
S1 Ru1 N3 C2 15.1(3)
Cl1 Ru1 N3 C2 -66.4(3)
C15 C22 N1 N2 -83.7(5)
C11 C22 N1 N2 97.2(5)
C15 C22 N1 C1 98.8(5)
C11 C22 N1 C1 -80.3(5)
N2 N1 C1 C2 0.2(5)
C22 N1 C1 C2 177.9(4)
C2 N3 N2 N1 -0.1(4)
Ru1 N3 N2 N1 -178.0(3)
C1 N1 N2 N3 -0.1(4)
C22 N1 N2 N3 -177.9(4)
N1 C1 C2 N3 -0.3(5)
N1 C1 C2 C3 -179.7(5)
N2 N3 C2 C1 0.3(5)
Ru1 N3 C2 C1 178.3(3)
N2 N3 C2 C3 179.8(4)
Ru1 N3 C2 C3 -2.2(5)
C15 C22 C11 C12 0.1(7)
N1 C22 C11 C12 179.1(4)
C15 C22 C11 C9 179.9(5)
N1 C22 C11 C9 -1.1(7)
C1 C2 C3 S1 162.1(4)
N3 C2 C3 S1 -17.3(5)
C21 S1 C3 C2 -87.0(4)
Ru1 S1 C3 C2 24.4(3)
C11 C22 C15 C14 0.5(7)
N1 C22 C15 C14 -178.5(4)
C11 C22 C15 C16 -178.1(4)
N1 C22 C15 C16 3.0(6)
C3 S1 C21 C8 -135.9(4)
Ru1 S1 C21 C8 118.0(4)
C3 S1 C21 C20 48.1(5)
Ru1 S1 C21 C20 -57.9(5)
C22 C15 C16 C17 108.1(6)
C14 C15 C16 C17 -70.3(7)
C22 C15 C16 C26 -127.7(5)
C14 C15 C16 C26 53.8(7)
C20 C19 C18 C27 0.4(12)
C18 C19 C20 C21 -0.9(11)
C8 C21 C20 C19 0.3(9)
S1 C21 C20 C19 176.1(5)
C12 C13 C14 C15 -1.0(8)
C22 C15 C14 C13 -0.1(7)
C16 C15 C14 C13 178.5(5)
C14 C13 C12 C11 1.6(8)
C22 C11 C12 C13 -1.2(8)
C9 C11 C12 C13 179.0(5)
C20 C21 C8 C27 0.8(9)
S1 C21 C8 C27 -175.3(5)
C22 C11 C9 C31 -117.8(6)
C12 C11 C9 C31 61.9(7)
C22 C11 C9 C10 118.2(6)
C12 C11 C9 C10 -62.0(7)
C29 C30 C23 C24 0.2(10)
Ru1 C30 C23 C24 -55.0(6)
C29 C30 C23 Ru1 55.3(6)
N3 Ru1 C23 C24 95.7(17)
C25 Ru1 C23 C24 66.6(5)
C30 Ru1 C23 C24 130.5(7)
C28 Ru1 C23 C24 29.4(4)
C29 Ru1 C23 C24 102.9(5)
S1 Ru1 C23 C24 -152.4(4)
Cl1 Ru1 C23 C24 -68.3(5)
N3 Ru1 C23 C30 -34.9(17)
C25 Ru1 C23 C30 -63.9(5)
C24 Ru1 C23 C30 -130.5(7)
C28 Ru1 C23 C30 -101.2(5)
C29 Ru1 C23 C30 -27.6(5)
S1 Ru1 C23 C30 77.1(5)
Cl1 Ru1 C23 C30 161.2(5)
C30 C23 C24 C28 0.3(10)
Ru1 C23 C24 C28 -54.3(5)
C30 C23 C24 Ru1 54.6(5)
C25 C28 C24 C23 0.1(9)
Ru1 C28 C24 C23 54.4(5)
C25 C28 C24 Ru1 -54.3(5)
N3 Ru1 C24 C23 -162.5(4)
C25 Ru1 C24 C23 -102.0(5)
C30 Ru1 C24 C23 -30.2(5)
C28 Ru1 C24 C23 -132.3(7)
C29 Ru1 C24 C23 -65.7(6)
S1 Ru1 C24 C23 39.5(6)
Cl1 Ru1 C24 C23 116.3(5)
N3 Ru1 C24 C28 -30.2(6)
C25 Ru1 C24 C28 30.3(5)
C30 Ru1 C24 C28 102.1(5)
C23 Ru1 C24 C28 132.3(7)
C29 Ru1 C24 C28 66.5(5)
S1 Ru1 C24 C28 171.8(4)
Cl1 Ru1 C24 C28 -111.4(4)
C19 C18 C27 C8 0.7(12)
C21 C8 C27 C18 -1.3(10)
C30 C29 C25 C28 1.5(10)
Ru1 C29 C25 C28 55.5(6)
C30 C29 C25 Ru1 -54.0(6)
C24 C28 C25 C29 -1.0(9)
Ru1 C28 C25 C29 -55.7(6)
C24 C28 C25 Ru1 54.7(5)
N3 Ru1 C25 C29 -108.9(5)
C30 Ru1 C25 C29 29.0(5)
C24 Ru1 C25 C29 102.8(5)
C23 Ru1 C25 C29 66.0(5)
C28 Ru1 C25 C29 133.5(6)
S1 Ru1 C25 C29 -31.6(6)
Cl1 Ru1 C25 C29 166.0(4)
N3 Ru1 C25 C28 117.6(4)
C30 Ru1 C25 C28 -104.4(5)
C24 Ru1 C25 C28 -30.7(4)
C23 Ru1 C25 C28 -67.5(5)
C29 Ru1 C25 C28 -133.5(6)
S1 Ru1 C25 C28 -165.1(3)
Cl1 Ru1 C25 C28 32.6(5)
